data_2009842
loop_
_publ_author_name
'Inoue, M.B.'
'Inoue, M.'
'Fernando, Q.'

_publ_section_title
;
 Yttrium(III) and lanthanum(III) complexes of a 15-membered macrocycle
 with three pendant carboxymethyl groups
;
_journal_issue 7
_journal_name_full 'Acta Crystallographica Section C'
_journal_page_first 1037
_journal_page_last 1040
_journal_paper_doi 10.1107/S0108270193011151
_journal_volume 50
_journal_year 1994
_chemical_formula_moiety 'C32 H48 La2 N10 O16,16(H2 O)'
_chemical_formula_sum 'C32 H80 La2 N10 O32'
_chemical_formula_weight 1394.86
_symmetry_cell_setting orthorhombic
_symmetry_space_group_name_Hall '-P 2ac 2ab'
_symmetry_space_group_name_H-M 'P b c a'
_atom_type_scat_source IntTabIV
_cell_angle_alpha 90
_cell_angle_beta 90
_cell_angle_gamma 90
_cell_formula_units_Z 4
_cell_length_a 18.2590(10)
_cell_length_b 19.1810(10)
_cell_length_c 15.7380(10)
_cell_measurement_reflns_used 25
_cell_measurement_temperature 292.0(10)
_cell_measurement_theta_max 10
_cell_measurement_theta_min 6
_cell_volume 5511.9(5)
_diffrn_measurement_device 'Enraf-Nonius CAD-4'
_diffrn_measurement_method w-2\q
_diffrn_radiation_type MoK\a
_diffrn_radiation_wavelength 0.71073
_diffrn_reflns_av_R_equivalents 0.007
_diffrn_reflns_limit_h_max 21
_diffrn_reflns_limit_h_min 0
_diffrn_reflns_limit_k_max 22
_diffrn_reflns_limit_k_min 0
_diffrn_reflns_limit_l_max 18
_diffrn_reflns_limit_l_min 0
_diffrn_reflns_number 5385
_diffrn_reflns_theta_max 25
_diffrn_standards_decay_% -3.4
_diffrn_standards_interval_time 60
_diffrn_standards_number 3
_exptl_absorpt_coefficient_mu 1.63
_exptl_absorpt_correction_T_max 1.000
_exptl_absorpt_correction_T_min 0.852
_exptl_absorpt_correction_type 'empirical \y scan'
_exptl_crystal_colour Colorless
_exptl_crystal_density_diffrn 1.68
_exptl_crystal_description Plate
_exptl_crystal_size_max 0.33
_exptl_crystal_size_mid 0.33
_exptl_crystal_size_min 0.17
_refine_diff_density_max 0.39(6)
_refine_diff_density_min -0.11(6)
_refine_ls_extinction_method none
_refine_ls_goodness_of_fit_obs 1.32
_refine_ls_hydrogen_treatment 'noref, included as riding atoms'
_refine_ls_number_parameters 343
_refine_ls_number_reflns 3790
_refine_ls_R_factor_obs 0.022
_refine_ls_shift/esd_max 0.01
_refine_ls_structure_factor_coef F
_refine_ls_weighting_details 'w = 4F~o~^2^/\s^2^(F~o~^2^)'
_refine_ls_weighting_scheme calc
_refine_ls_wR_factor_obs 0.034
_reflns_number_observed 3790
_reflns_number_total 4840
_reflns_observed_criterion I>3.0\s(I)
_cod_data_source_file br1049.cif
_cod_data_source_block br1049_structure_2_of_2
_cod_depositor_comments
;
The following automatic conversions were performed:

'_refine_ls_weighting_scheme' value 'w = 4F~o~^2^/\s^2^(F~o~^2^)' was
changed to 'calc'. New tag '_refine_ls_weighting_details' was
created. The value of the new tag was set to 'w =
4F~o~^2^/\s^2^(F~o~^2^)'.

Automatic conversion script
Id: cif_fix_values 3143 2015-03-26 13:38:13Z robertas 
;
_cod_original_cell_volume 5511.9(6)
_cod_original_formula_sum 'C32 H80 N10 O32 La2'
_cod_database_code 2009842

loop_
_atom_site_label
_atom_site_fract_x
_atom_site_fract_y
_atom_site_fract_z
La .423060(10) .450960(10) .309100(10)
O(1) .55770(10) .47190(10) .34620(10)
O(2) .64370(10) .55540(10) .55190(10)
O(3) .41030(10) .44850(10) .1530(2)
O(4) .40550(10) .49840(10) .02630(10)
O(5) .31660(10) .52950(10) .28620(10)
O(6) .23000(10) .59710(10) .3399(2)
O(7) .50270(10) .64780(10) .74510(10)
O(8) .41720(10) .72570(10) .7127(2)
N(1) .49820(10) .54840(10) .2189(2)
N(2) .42360(10) .58660(10) .38170(10)
N(3) .53730(10) .65860(10) .56730(10)
N(4) .68740(10) .60140(10) .4315(2)
N(5) .67110(10) .49680(10) .2975(2)
C(1) .6002(2) .4914(2) .2884(2)
C(2) .5687(2) .5124(2) .2033(2)
C(3) .5120(2) .6149(2) .2654(2)
C(4) .4459(2) .6381(2) .3162(2)
C(5) .4725(2) .58570(10) .4569(2)
C(6) .4706(2) .6508(2) .5131(2)
C(7) .6029(2) .6705(2) .5146(2)
C(8) .6457(2) .6038(2) .4994(2)
C(9) .7410(2) .5464(2) .4164(2)
C(10) .7090(2) .4816(2) .3757(2)
C(11) .4612(2) .5621(2) .1374(2)
C(12) .4234(2) .4978(2) .1022(2)
C(13) .3472(2) .6012(2) .4045(2)
C(14) .2940(2) .5741(2) .3385(2)
C(15) .5237(2) .7187(2) .6244(2)
C(16) .4764(2) .6964(2) .6991(2)
O(w1) .32440(10) .36140(10) .2791(2)
O(w2) .1144(2) .36510(10) .4700(2)
O(w3) .48290(10) .31130(10) .0809(2)
O(w4) .3573(2) .13210(10) .4812(2)
O(w5) .1770(2) .2155(2) .1016(2)
O(w6) .2916(2) .3069(2) .1190(2)
O(w7) .1906(2) .3237(3) .3277(2)
O(w8) .3334(2) .1901(2) .2152(2)
H(w1a) .282 .362 .298
H(w1b) .318 .348 .216
H(w2a) .106 .405 .482
H(w2b) .064 .351 .444
H(w3a) .482 .325 .134
H(w3b) .445 .332 .047
H(w4a) .368 .083 .495
H(w4b) .320 .119 .437
H(w5a) .172 .255 .067
H(w5b) .160 .187 .063
H(w6a) .315 .256 .144
H(w6b) .318 .334 .056
H(w7a) .184 .366 .310
H(w7b) .165 .316 .372
H(n4) .682 .637 .390
H(n5) .699 .512 .250
H(2a) .602 .543 .175
H(2b) .561 .472 .169
H(3a) .524 .650 .225
H(3b) .552 .608 .303
H(4a) .457 .681 .344
H(4b) .406 .645 .278
H(5a) .521 .580 .437
H(5b) .459 .547 .491
H(6a) .467 .691 .478
H(6b) .429 .648 .549
H(7a) .634 .703 .543
H(7b) .588 .689 .461
H(9a) .762 .534 .469
H(9b) .778 .564 .380
H(10a) .748 .450 .364
H(10b) .675 .461 .414
H(11a) .497 .578 .097
H(11b) .426 .598 .146
H(13a) .341 .650 .410
H(13b) .337 .580 .457
H(15a) .499 .754 .594
H(15b) .569 .736 .645

loop_
_geom_bond_atom_site_label_1
_geom_bond_atom_site_label_2
_geom_bond_distance
_geom_bond_publ_flag
La O(1) 2.559(2) yes
La O(2) 2.507(2) yes
La O(3) 2.468(2) yes
La O(5) 2.484(2) yes
La O(7) 2.481(2) yes
La O(w1) 2.534(2) yes
La N(1) 2.718(2) yes
La N(2) 2.842(2) yes
La N(3) 2.953(2) yes
O(1) C(1) 1.253(4) yes
O(2) C(8) 1.243(4) yes
O(3) C(12) 1.262(4) yes
O(4) C(12) 1.239(4) yes
O(5) C(14) 1.257(4) yes
O(6) C(14) 1.249(4) yes
O(7) C(16) 1.274(4) yes
O(8) C(16) 1.238(4) yes
N(1) C(2) 1.481(4) no
N(1) C(3) 1.493(4) no
N(1) C(11) 1.474(4) no
N(2) C(4) 1.484(4) no
N(2) C(5) 1.482(4) no
N(2) C(13) 1.468(4) no
N(3) C(6) 1.494(4) no
N(3) C(7) 1.475(4) no
N(3) C(15) 1.483(4) no
N(4) C(8) 1.313(4) yes
N(4) C(9) 1.458(4) no
N(5) C(1) 1.307(4) yes
N(5) C(10) 1.441(4) no
C(1) C(2) 1.513(4) no
C(3) C(4) 1.514(4) no
C(5) C(6) 1.530(4) no
C(7) C(8) 1.518(4) no
C(9) C(10) 1.517(5) no
C(11) C(12) 1.517(4) no
C(13) C(14) 1.516(4) no
C(15) C(16) 1.521(4) no
O(w1) H(w1a) .836(2) no
O(w1) H(w1b) 1.033(3) no
O(w2) H(w2a) .807(3) no
O(w2) H(w2b) 1.046(3) no
O(w3) H(w3a) .870(3) no
O(w3) H(w3b) .962(2) no
O(w4) H(w4a) .994(3) no
O(w4) H(w4b) 1.007(3) no
O(w5) H(w5a) .937(4) no
O(w5) H(w5b) .875(4) no
O(w6) H(w6a) 1.137(3) no
O(w6) H(w6b) 1.216(3) no
O(w7) H(w7a) .860(5) no
O(w7) H(w7b) .851(3) no
N(4) H(n4) .950(3) no
N(5) H(n5) .950(2) no
C(2) H(2a) .950(3) no
C(2) H(2b) .950(3) no
C(3) H(3a) .950(3) no
C(3) H(3b) .950(3) no
C(4) H(4a) .950(3) no
C(4) H(4b) .950(3) no
C(5) H(5a) .950(3) no
C(5) H(5b) .950(3) no
C(6) H(6a) .950(3) no
C(6) H(6b) .950(3) no
C(7) H(7a) .950(3) no
C(7) H(7b) .950(3) no
C(9) H(9a) .950(3) no
C(9) H(9b) .950(3) no
C(10) H(10a) 950(3) no
C(10) H(10b) .950(3) no
C(11) H(11a) .950(3) no
C(11) H(11b) .950(3) no
C(13) H(13a) .950(3) no
C(13) H(13b) .950(3) no
C(15) H(15a) .950(3) no
C(15) H(15b) .950(3) no

loop_
_geom_torsion_atom_site_label_1
_geom_torsion_atom_site_label_2
_geom_torsion_atom_site_label_3
_geom_torsion_atom_site_label_4
_geom_torsion
_geom_torsion_publ_flag
C(9) N(4) C(8) O(2) -7.4(0.5) yes
C(9) N(4) C(8) C(7) 168.9(0.3) yes
C(10) N(5) C(1) O(1) -0.7(0.5) yes
C(10) N(5) C(1) C(2) 177.4(0.3) yes
